data_4508996
loop_
_publ_author_name
'Hang, Tian'
'Fu, Da-Wei'
'Ye, Qiong'
'Xiong, Ren-Gen'

_publ_section_title
;
 Two Novel Noncentrosymmetric Zinc Coordination Compounds with Second
 Harmonic Generation Response, and Potential Piezoelectric and
 Ferroelectric Properties
;
_journal_issue 5
_journal_name_full 'Crystal Growth &amp; Design'
_journal_page_first 2026
_journal_paper_doi 10.1021/cg800618v
_journal_volume 9
_journal_year 2009
_chemical_formula_sum 'C28 H20 N2 O4 Zn'
_chemical_formula_weight 513.83
_chemical_name_systematic
; 
 ? 
;
_space_group_IT_number 19
_symmetry_space_group_name_Hall 'P 2ac 2ab'
_symmetry_space_group_name_H-M 'P 21 21 21'
_atom_sites_solution_hydrogens geom
_atom_sites_solution_primary direct
_atom_sites_solution_secondary difmap
_audit_creation_method SHELXL-97
_cell_angle_alpha 90.00
_cell_angle_beta 90.00
_cell_angle_gamma 90.00
_cell_formula_units_Z 4
_cell_length_a 9.5921(8)
_cell_length_b 13.7579(12)
_cell_length_c 17.5620(15)
_cell_measurement_temperature 296(2)
_cell_volume 2317.6(3)
_computing_structure_refinement 'SHELXL-97 (Sheldrick, 1997)'
_computing_structure_solution 'SHELXS-97 (Sheldrick, 1990)'
_diffrn_ambient_temperature 296(2)
_diffrn_measured_fraction_theta_full 0.952
_diffrn_measured_fraction_theta_max 0.952
_diffrn_radiation_monochromator graphite
_diffrn_radiation_source 'fine-focus sealed tube'
_diffrn_radiation_type MoK\a
_diffrn_radiation_wavelength 0.71073
_diffrn_reflns_av_R_equivalents 0.0334
_diffrn_reflns_av_sigmaI/netI 0.0597
_diffrn_reflns_limit_h_max 13
_diffrn_reflns_limit_h_min -14
_diffrn_reflns_limit_k_max 20
_diffrn_reflns_limit_k_min -17
_diffrn_reflns_limit_l_max 26
_diffrn_reflns_limit_l_min -25
_diffrn_reflns_number 21161
_diffrn_reflns_theta_full 33.33
_diffrn_reflns_theta_max 33.33
_diffrn_reflns_theta_min 2.32
_exptl_absorpt_coefficient_mu 1.098
_exptl_crystal_density_diffrn 1.473
_exptl_crystal_density_method 'not measured'
_exptl_crystal_F_000 1056
_refine_diff_density_max 0.746
_refine_diff_density_min -0.227
_refine_diff_density_rms 0.081
_refine_ls_abs_structure_details 'Flack H D (1983), Acta Cryst. A39, 876-881'
_refine_ls_abs_structure_Flack 0.012(9)
_refine_ls_extinction_method none
_refine_ls_goodness_of_fit_ref 0.790
_refine_ls_hydrogen_treatment mixed
_refine_ls_matrix_type full
_refine_ls_number_parameters 316
_refine_ls_number_reflns 8298
_refine_ls_number_restraints 0
_refine_ls_restrained_S_all 0.790
_refine_ls_R_factor_all 0.0531
_refine_ls_R_factor_gt 0.0428
_refine_ls_shift/su_max 0.001
_refine_ls_shift/su_mean 0.000
_refine_ls_structure_factor_coef Fsqd
_refine_ls_weighting_details 'calc w=1/[\s^2^(Fo^2^)+(0.1000P)^2^+0.0000P] where P=(Fo^2^+2Fc^2^)/3'
_refine_ls_weighting_scheme calc
_refine_ls_wR_factor_gt 0.1105
_refine_ls_wR_factor_ref 0.1205
_reflns_number_gt 7003
_reflns_number_total 8298
_reflns_threshold_expression >2sigma(I)
_cod_data_source_file cg800618vsup2.cif
_cod_data_source_block 1
_cod_database_code 4508996

loop_
_symmetry_equiv_pos_as_xyz
'x, y, z'
'-x+1/2, -y, z+1/2'
'-x, y+1/2, -z+1/2'
'x+1/2, -y+1/2, -z'

loop_
_atom_site_label
_atom_site_type_symbol
_atom_site_fract_x
_atom_site_fract_y
_atom_site_fract_z
_atom_site_U_iso_or_equiv
_atom_site_adp_type
_atom_site_occupancy
_atom_site_symmetry_multiplicity
_atom_site_calc_flag
_atom_site_refinement_flags
Zn1 Zn 0.01408(2) 0.876480(15) 0.236208(13) 0.03154(7) Uani 1 1 d .
O4 O -0.11540(17) 0.98263(11) 0.26246(11) 0.0423(3) Uani 1 1 d .
O3 O 0.07996(19) 0.76801(11) 0.30048(9) 0.0407(4) Uani 1 1 d .
C28 C 0.2086(2) 0.74317(14) 0.41475(12) 0.0331(4) Uani 1 1 d .
C27 C -0.3380(2) 1.10476(14) 0.30091(13) 0.0340(4) Uani 1 1 d .
H27A H -0.2581 1.1330 0.2806 0.041 Uiso 1 1 calc R
C26 C -0.3464(2) 1.00406(15) 0.30687(14) 0.0368(4) Uani 1 1 d .
O2 O 0.1348(2) 0.89736(11) 0.36871(12) 0.0492(4) Uani 1 1 d .
C25 C 0.1900(2) 0.64344(14) 0.41184(12) 0.0353(4) Uani 1 1 d .
H25A H 0.1375 0.6166 0.3726 0.042 Uiso 1 1 calc R
C24 C 0.1379(2) 0.80886(14) 0.35838(13) 0.0338(4) Uani 1 1 d .
C23 C -0.4470(2) 1.16364(16) 0.32488(15) 0.0387(5) Uani 1 1 d .
C22 C 0.2484(3) 0.58236(15) 0.46683(13) 0.0382(5) Uani 1 1 d .
C21 C -0.2303(3) 0.94100(15) 0.27938(13) 0.0389(5) Uani 1 1 d .
C20 C 0.2221(3) 0.47779(16) 0.46787(14) 0.0452(6) Uani 1 1 d .
H20A H 0.2678 0.4416 0.5050 0.054 Uiso 1 1 calc R
C19 C 0.3313(3) 0.62349(18) 0.52323(14) 0.0474(6) Uani 1 1 d .
H19A H 0.3740 0.5839 0.5593 0.057 Uiso 1 1 calc R
C18 C -0.5662(3) 1.12025(19) 0.35367(18) 0.0506(6) Uani 1 1 d .
H18A H -0.6407 1.1589 0.3690 0.061 Uiso 1 1 calc R
C17 C -0.4662(3) 0.96191(18) 0.33711(16) 0.0489(6) Uani 1 1 d .
H17A H -0.4721 0.8947 0.3419 0.059 Uiso 1 1 calc R
C16 C 0.2894(3) 0.78315(17) 0.47265(15) 0.0460(6) Uani 1 1 d .
H16A H 0.3020 0.8501 0.4753 0.055 Uiso 1 1 calc R
O1 O -0.2470(3) 0.85256(13) 0.27393(16) 0.0662(6) Uani 1 1 d .
C15 C 0.3505(3) 0.72374(19) 0.52590(17) 0.0532(7) Uani 1 1 d .
H15A H 0.4052 0.7508 0.5641 0.064 Uiso 1 1 calc R
C14 C -0.5760(3) 1.0195(2) 0.35994(19) 0.0544(7) Uani 1 1 d .
H14A H -0.6565 0.9912 0.3795 0.065 Uiso 1 1 calc R
C13 C 0.1404(3) 0.43043(15) 0.42153(14) 0.0432(5) Uani 1 1 d .
H13A H 0.0940 0.4674 0.3852 0.052 Uiso 1 1 calc R
C12 C 0.1134(3) 0.32562(14) 0.42023(13) 0.0360(4) Uani 1 1 d .
N2 N 0.0444(2) 0.29156(12) 0.35877(11) 0.0347(4) Uani 1 1 d .
C11 C 0.1534(4) 0.26309(18) 0.47888(14) 0.0504(6) Uani 1 1 d .
H11A H 0.1974 0.2875 0.5220 0.061 Uiso 1 1 calc R
C10 C 0.1273(4) 0.16473(17) 0.47238(16) 0.0521(7) Uani 1 1 d .
H10A H 0.1546 0.1224 0.5109 0.063 Uiso 1 1 calc R
C9 C 0.0607(3) 0.12960(15) 0.40865(14) 0.0426(5) Uani 1 1 d .
H9A H 0.0436 0.0635 0.4029 0.051 Uiso 1 1 calc R
C8 C 0.0202(3) 0.19498(14) 0.35380(13) 0.0374(4) Uani 1 1 d .
H8A H -0.0262 0.1716 0.3111 0.045 Uiso 1 1 calc R
C7 C -0.4400(3) 1.27031(16) 0.32384(16) 0.0434(5) Uani 1 1 d .
H7A H -0.5236 1.3046 0.3250 0.052 Uiso 1 1 calc R
C6 C -0.3230(2) 1.32085(14) 0.32135(14) 0.0357(4) Uani 1 1 d .
H6A H -0.2410 1.2850 0.3180 0.043 Uiso 1 1 calc R
C5 C -0.3073(2) 1.42644(14) 0.32325(13) 0.0342(4) Uani 1 1 d .
N1 N -0.1809(2) 1.46117(12) 0.30460(11) 0.0337(4) Uani 1 1 d .
C4 C -0.4155(3) 1.48783(17) 0.34514(16) 0.0459(6) Uani 1 1 d .
H4A H -0.5013 1.4622 0.3594 0.055 Uiso 1 1 calc R
C3 C -0.3944(4) 1.58736(18) 0.34554(18) 0.0539(7) Uani 1 1 d .
H3A H -0.4656 1.6295 0.3598 0.065 Uiso 1 1 calc R
C2 C -0.2650(3) 1.62301(17) 0.32419(16) 0.0501(6) Uani 1 1 d .
H2B H -0.2483 1.6896 0.3231 0.060 Uiso 1 1 calc R
C1 C -0.1628(3) 1.55868(15) 0.30483(14) 0.0417(5) Uani 1 1 d .
H1B H -0.0760 1.5832 0.2911 0.050 Uiso 1 1 calc R

loop_
_atom_site_aniso_label
_atom_site_aniso_U_11
_atom_site_aniso_U_22
_atom_site_aniso_U_33
_atom_site_aniso_U_23
_atom_site_aniso_U_13
_atom_site_aniso_U_12
Zn1 0.03445(11) 0.02253(10) 0.03765(11) 0.00072(8) -0.00201(9) 0.00330(8)
O4 0.0348(7) 0.0331(7) 0.0589(9) -0.0061(7) -0.0012(8) 0.0059(6)
O3 0.0479(10) 0.0327(7) 0.0415(8) 0.0054(6) -0.0105(7) 0.0017(7)
C28 0.0332(10) 0.0264(8) 0.0397(10) 0.0014(7) -0.0043(8) -0.0016(7)
C27 0.0261(9) 0.0277(9) 0.0481(11) -0.0022(8) 0.0032(8) -0.0033(6)
C26 0.0346(10) 0.0295(9) 0.0463(11) -0.0022(8) 0.0001(9) -0.0025(8)
O2 0.0567(11) 0.0260(7) 0.0649(11) 0.0061(7) -0.0037(9) -0.0024(7)
C25 0.0424(11) 0.0276(9) 0.0359(9) -0.0007(7) -0.0104(8) -0.0030(7)
C24 0.0309(9) 0.0279(9) 0.0427(11) 0.0078(8) -0.0001(8) -0.0017(7)
C23 0.0321(10) 0.0275(9) 0.0567(13) -0.0031(9) 0.0059(9) -0.0032(7)
C22 0.0466(12) 0.0286(9) 0.0395(11) -0.0020(8) -0.0131(9) 0.0005(8)
C21 0.0445(12) 0.0298(9) 0.0423(11) -0.0003(8) 0.0002(9) 0.0041(8)
C20 0.0615(16) 0.0284(9) 0.0458(12) 0.0062(9) -0.0190(11) -0.0016(9)
C19 0.0564(14) 0.0386(11) 0.0472(12) 0.0027(11) -0.0238(11) -0.0015(12)
C18 0.0318(10) 0.0416(12) 0.0783(17) -0.0072(13) 0.0128(11) -0.0025(10)
C17 0.0498(14) 0.0317(10) 0.0651(16) 0.0018(10) 0.0100(12) -0.0110(10)
C16 0.0532(14) 0.0296(10) 0.0552(13) -0.0022(10) -0.0148(12) -0.0059(9)
O1 0.0751(14) 0.0281(8) 0.0954(16) -0.0017(10) 0.0219(14) 0.0039(8)
C15 0.0608(17) 0.0416(12) 0.0572(15) -0.0031(12) -0.0289(13) -0.0080(11)
C14 0.0409(13) 0.0442(13) 0.0781(19) -0.0001(13) 0.0154(13) -0.0140(11)
C13 0.0646(16) 0.0239(9) 0.0410(11) 0.0027(8) -0.0129(11) -0.0009(9)
C12 0.0491(12) 0.0233(8) 0.0357(10) 0.0019(7) -0.0032(9) -0.0010(8)
N2 0.0399(9) 0.0237(7) 0.0405(9) 0.0004(6) -0.0019(7) -0.0023(6)
C11 0.079(2) 0.0347(11) 0.0376(11) 0.0054(9) -0.0120(12) -0.0017(12)
C10 0.080(2) 0.0312(11) 0.0454(13) 0.0109(10) -0.0019(13) 0.0010(11)
C9 0.0521(13) 0.0233(8) 0.0524(12) 0.0049(9) 0.0067(10) -0.0009(9)
C8 0.0422(11) 0.0244(8) 0.0456(10) -0.0003(7) 0.0024(9) -0.0040(8)
C7 0.0334(11) 0.0288(10) 0.0681(15) -0.0032(10) 0.0070(11) 0.0019(8)
C6 0.0329(10) 0.0243(8) 0.0498(12) 0.0004(8) 0.0058(9) 0.0013(7)
C5 0.0388(11) 0.0233(8) 0.0405(10) 0.0008(7) 0.0022(9) 0.0030(7)
N1 0.0391(9) 0.0223(7) 0.0396(9) -0.0010(6) 0.0020(7) -0.0005(6)
C4 0.0434(13) 0.0355(11) 0.0587(15) 0.0004(10) 0.0094(11) 0.0061(10)
C3 0.0609(17) 0.0326(11) 0.0682(18) -0.0048(11) 0.0066(14) 0.0140(11)
C2 0.0642(15) 0.0242(9) 0.0619(14) -0.0013(11) 0.0005(12) 0.0007(11)
C1 0.0490(13) 0.0256(9) 0.0505(13) -0.0004(9) 0.0006(10) -0.0054(8)

loop_
_atom_type_symbol
_atom_type_description
_atom_type_scat_dispersion_real
_atom_type_scat_dispersion_imag
_atom_type_scat_source
C C 0.0033 0.0016 'International Tables Vol C Tables 4.2.6.8 and 6.1.1.4'
H H 0.0000 0.0000 'International Tables Vol C Tables 4.2.6.8 and 6.1.1.4'
N N 0.0061 0.0033 'International Tables Vol C Tables 4.2.6.8 and 6.1.1.4'
O O 0.0106 0.0060 'International Tables Vol C Tables 4.2.6.8 and 6.1.1.4'
Zn Zn 0.2839 1.4301 'International Tables Vol C Tables 4.2.6.8 and 6.1.1.4'

loop_
_geom_angle_atom_site_label_1
_geom_angle_atom_site_label_2
_geom_angle_atom_site_label_3
_geom_angle
_geom_angle_site_symmetry_1
_geom_angle_site_symmetry_3
O4 Zn1 O3 128.87(8) . .
O4 Zn1 N2 115.27(7) . 3
O3 Zn1 N2 96.80(7) . 3
O4 Zn1 N1 98.54(7) . 3_545
O3 Zn1 N1 111.69(7) . 3_545
N2 Zn1 N1 103.84(7) 3 3_545
C21 O4 Zn1 105.41(13) . .
C24 O3 Zn1 105.05(13) . .
C25 C28 C16 119.4(2) . .
C25 C28 C24 120.88(19) . .
C16 C28 C24 119.68(19) . .
C26 C27 C23 120.9(2) . .
C26 C27 H27A 119.5 . .
C23 C27 H27A 119.5 . .
C17 C26 C27 119.4(2) . .
C17 C26 C21 119.8(2) . .
C27 C26 C21 120.7(2) . .
C28 C25 C22 121.22(19) . .
C28 C25 H25A 119.4 . .
C22 C25 H25A 119.4 . .
O2 C24 O3 122.5(2) . .
O2 C24 C28 120.6(2) . .
O3 C24 C28 116.91(18) . .
C18 C23 C27 118.8(2) . .
C18 C23 C7 118.2(2) . .
C27 C23 C7 123.0(2) . .
C19 C22 C25 118.5(2) . .
C19 C22 C20 119.4(2) . .
C25 C22 C20 122.1(2) . .
O1 C21 O4 122.5(2) . .
O1 C21 C26 120.2(2) . .
O4 C21 C26 117.30(19) . .
C13 C20 C22 126.0(2) . .
C13 C20 H20A 117.0 . .
C22 C20 H20A 117.0 . .
C22 C19 C15 120.2(2) . .
C22 C19 H19A 119.9 . .
C15 C19 H19A 119.9 . .
C23 C18 C14 120.8(2) . .
C23 C18 H18A 119.6 . .
C14 C18 H18A 119.6 . .
C14 C17 C26 120.2(2) . .
C14 C17 H17A 119.9 . .
C26 C17 H17A 119.9 . .
C15 C16 C28 120.0(2) . .
C15 C16 H16A 120.0 . .
C28 C16 H16A 120.0 . .
C16 C15 C19 120.7(2) . .
C16 C15 H15A 119.7 . .
C19 C15 H15A 119.7 . .
C17 C14 C18 119.8(2) . .
C17 C14 H14A 120.1 . .
C18 C14 H14A 120.1 . .
C20 C13 C12 127.4(2) . .
C20 C13 H13A 116.3 . .
C12 C13 H13A 116.3 . .
N2 C12 C11 120.7(2) . .
N2 C12 C13 116.14(19) . .
C11 C12 C13 123.1(2) . .
C8 N2 C12 118.49(19) . .
C8 N2 Zn1 116.56(15) . 3_545
C12 N2 Zn1 124.72(13) . 3_545
C10 C11 C12 119.5(2) . .
C10 C11 H11A 120.2 . .
C12 C11 H11A 120.2 . .
C11 C10 C9 119.7(2) . .
C11 C10 H10A 120.2 . .
C9 C10 H10A 120.2 . .
C8 C9 C10 118.1(2) . .
C8 C9 H9A 120.9 . .
C10 C9 H9A 120.9 . .
N2 C8 C9 123.3(2) . .
N2 C8 H8A 118.3 . .
C9 C8 H8A 118.3 . .
C6 C7 C23 124.4(2) . .
C6 C7 H7A 117.8 . .
C23 C7 H7A 117.8 . .
C7 C6 C5 127.6(2) . .
C7 C6 H6A 116.2 . .
C5 C6 H6A 116.2 . .
N1 C5 C4 121.61(19) . .
N1 C5 C6 116.2(2) . .
C4 C5 C6 122.2(2) . .
C5 N1 C1 117.90(19) . .
C5 N1 Zn1 124.89(14) . 3
C1 N1 Zn1 116.88(16) . 3
C3 C4 C5 119.5(3) . .
C3 C4 H4A 120.2 . .
C5 C4 H4A 120.2 . .
C4 C3 C2 118.7(3) . .
C4 C3 H3A 120.7 . .
C2 C3 H3A 120.7 . .
C1 C2 C3 118.8(2) . .
C1 C2 H2B 120.6 . .
C3 C2 H2B 120.6 . .
N1 C1 C2 123.5(2) . .
N1 C1 H1B 118.3 . .
C2 C1 H1B 118.3 . .

loop_
_geom_bond_atom_site_label_1
_geom_bond_atom_site_label_2
_geom_bond_distance
_geom_bond_site_symmetry_2
Zn1 O4 1.9717(15) .
Zn1 O3 1.9749(15) .
Zn1 N2 2.1123(19) 3
Zn1 N1 2.1052(18) 3_545
O4 C21 1.277(3) .
O3 C24 1.288(3) .
C28 C25 1.385(3) .
C28 C16 1.391(3) .
C28 C24 1.502(3) .
C27 C26 1.392(3) .
C27 C23 1.388(3) .
C27 H27A 0.9300 .
C26 C17 1.392(3) .
C26 C21 1.492(3) .
O2 C24 1.231(3) .
C25 C22 1.398(3) .
C25 H25A 0.9300 .
C23 C18 1.386(3) .
C23 C7 1.469(3) .
C22 C19 1.390(3) .
C22 C20 1.461(3) .
C21 O1 1.231(3) .
C20 C13 1.304(3) .
C20 H20A 0.9300 .
C19 C15 1.392(4) .
C19 H19A 0.9300 .
C18 C14 1.394(4) .
C18 H18A 0.9300 .
C17 C14 1.378(4) .
C17 H17A 0.9300 .
C16 C15 1.373(3) .
C16 H16A 0.9300 .
C15 H15A 0.9300 .
C14 H14A 0.9300 .
C13 C12 1.465(3) .
C13 H13A 0.9300 .
C12 N2 1.350(3) .
C12 C11 1.396(3) .
N2 C8 1.352(2) .
N2 Zn1 2.1123(19) 3_545
C11 C10 1.381(3) .
C11 H11A 0.9300 .
C10 C9 1.376(4) .
C10 H10A 0.9300 .
C9 C8 1.374(3) .
C9 H9A 0.9300 .
C8 H8A 0.9300 .
C7 C6 1.321(3) .
C7 H7A 0.9300 .
C6 C5 1.461(3) .
C6 H6A 0.9300 .
C5 N1 1.343(3) .
C5 C4 1.392(3) .
N1 C1 1.353(3) .
N1 Zn1 2.1052(18) 3
C4 C3 1.384(3) .
C4 H4A 0.9300 .
C3 C2 1.386(4) .
C3 H3A 0.9300 .
C2 C1 1.364(4) .
C2 H2B 0.9300 .
C1 H1B 0.9300 .
